data_1542034
loop_
_publ_author_name
'Kondo, R.'

_publ_section_title
;
 The Synthesis and Crystallography of a Group of New Compounds Belonging
 to the Hauyne Type Structure
;
_journal_issue 832
_journal_name_full 'Journal of the Ceramic Association, Japan'
_journal_page_first 101
_journal_page_last 108
_journal_paper_doi 10.2109/jcersj1950.73.101
_journal_volume 73
_journal_year 1965
_chemical_formula_sum 'Al6 Ca4 O16 S'
_chemical_name_systematic 'Ca4 (Al6 O12) (S O4)'
_space_group_IT_number 197
_symmetry_space_group_name_Hall 'I 2 2 3'
_symmetry_space_group_name_H-M 'I 2 3'
_cell_angle_alpha 90
_cell_angle_beta 90
_cell_angle_gamma 90
_cell_formula_units_Z 2
_cell_length_a 9.19
_cell_length_b 9.19
_cell_length_c 9.19
_cell_volume 776.152
_citation_journal_id_ASTM JCAJA6
_cod_data_source_file Kondo_JCAJA6_1965_739.cif
_cod_data_source_block Al6Ca4O16S1
_cod_original_cell_volume 776.1514
_cod_original_formula_sum 'Al6 Ca4 O16 S1'
_cod_database_code 1542034

loop_
_symmetry_equiv_pos_as_xyz
x,y,z
-x,-y,z
x,-y,-z
-x,y,-z
z,x,y
-z,-x,y
z,-x,-y
-z,x,-y
y,z,x
y,-z,-x
-y,z,-x
-y,-z,x
x+1/2,y+1/2,z+1/2
-x+1/2,-y+1/2,z+1/2
x+1/2,-y+1/2,-z+1/2
-x+1/2,y+1/2,-z+1/2
z+1/2,x+1/2,y+1/2
-z+1/2,-x+1/2,y+1/2
z+1/2,-x+1/2,-y+1/2
-z+1/2,x+1/2,-y+1/2
y+1/2,z+1/2,x+1/2
y+1/2,-z+1/2,-x+1/2
-y+1/2,z+1/2,-x+1/2
-y+1/2,-z+1/2,x+1/2

loop_
_atom_site_label
_atom_site_type_symbol
_atom_site_fract_x
_atom_site_fract_y
_atom_site_fract_z
_atom_site_occupancy
_atom_site_U_iso_or_equiv
Al1 Al+3 0.25 0.5 0 1 0.0
O1 O-2 0.9 0.9 0.9 1 0.0
S1 S+6 0 0 0 1 0.0
Ca1 Ca+2 0.21 0.21 0.21 1 0.0
O2 O-2 0.155 0.455 0.14 1 0.0
